data_7707044
loop_
_publ_author_name
'Mao, Yumei'
'Dong, Xuehua'
'Deng, Yuandan'
'Li, Jing'
'Huang, Ling'
'Zeng, Hongmei'
'Zou, Guohong'
'Lin, Zhien'

_publ_section_title
;
 Amino acid-templated zinc phosphites: low-dimensional structures,
 fluorescence, and nonlinear optical properties.
;
_journal_issue 16
_journal_name_full 'Dalton transactions (Cambridge, England : 2003)'
_journal_page_first 5442
_journal_page_last 5445
_journal_paper_doi 10.1039/d1dt00939g
_journal_volume 50
_journal_year 2021
_chemical_formula_moiety 'C3 H8 N O5 P Zn'
_chemical_formula_sum 'C3 H8 N O5 P Zn'
_chemical_formula_weight 234.44
_space_group_crystal_system monoclinic
_space_group_IT_number 14
_space_group_name_Hall '-P 2ybc'
_space_group_name_H-M_alt 'P 1 21/c 1'
_atom_sites_solution_hydrogens mixed
_atom_sites_solution_primary dual
_audit_creation_date 2021-02-28
_audit_creation_method
;
Olex2 1.2
(compiled 2018.05.29 svn.r3508 for OlexSys, GUI svn.r5506)
;
_audit_update_record
;
2021-03-02 deposited with the CCDC.	2021-03-30 downloaded from the CCDC.
;
_cell_angle_alpha 90
_cell_angle_beta 95.095(4)
_cell_angle_gamma 90
_cell_formula_units_Z 4
_cell_length_a 9.3318(3)
_cell_length_b 5.2246(2)
_cell_length_c 15.4277(9)
_cell_measurement_reflns_used 1974
_cell_measurement_temperature 295.0(3)
_cell_measurement_theta_max 27.8200
_cell_measurement_theta_min 4.1080
_cell_volume 749.20(6)
_computing_cell_refinement
;
CrysAlisPro, Agilent Technologies,
Version 1.171.37.35 (release 13-08-2014 CrysAlis171 .NET)
(compiled Aug 13 2014,18:06:01)
;
_computing_data_collection
;
CrysAlisPro, Agilent Technologies,
Version 1.171.37.35 (release 13-08-2014 CrysAlis171 .NET)
(compiled Aug 13 2014,18:06:01)
;
_computing_data_reduction
;
CrysAlisPro, Agilent Technologies,
Version 1.171.37.35 (release 13-08-2014 CrysAlis171 .NET)
(compiled Aug 13 2014,18:06:01)
;
_computing_molecular_graphics 'Olex2 (Dolomanov et al., 2009)'
_computing_publication_material 'Olex2 (Dolomanov et al., 2009)'
_computing_structure_refinement 'ShelXL (Sheldrick, 2015)'
_computing_structure_solution 'ShelXT (Sheldrick, 2015)'
_diffrn_ambient_environment air
_diffrn_ambient_temperature 295.0(3)
_diffrn_detector 'CCD plate'
_diffrn_detector_area_resol_mean 15.9595
_diffrn_detector_type EosS2
_diffrn_measured_fraction_theta_full 0.999
_diffrn_measured_fraction_theta_max 0.999
_diffrn_measurement_details
;
#__ type_ start__ end____ width___ exp.time_
  1 omega   35.00  119.00   1.0000    7.5000
omega____ theta____ kappa____ phi______ frames
    -       26.2420  178.0000 -180.0000 84

#__ type_ start__ end____ width___ exp.time_
  2 omega  -25.00  107.00   1.0000    7.5000
omega____ theta____ kappa____ phi______ frames
    -       26.2420   38.0000    0.0000 132

#__ type_ start__ end____ width___ exp.time_
  3 omega  -59.00  108.00   1.0000    7.5000
omega____ theta____ kappa____ phi______ frames
    -       26.2420  -19.0000  150.0000 167

#__ type_ start__ end____ width___ exp.time_
  4 omega  -17.00   63.00   1.0000    7.5000
omega____ theta____ kappa____ phi______ frames
    -       26.2420   77.0000 -180.0000 80
;
_diffrn_measurement_device 'four-circle diffractometer'
_diffrn_measurement_device_type 'New Gemini, Dual, Cu at zero, EosS2'
_diffrn_measurement_method '\w scans'
_diffrn_orient_matrix_UB_11 -0.0739606000
_diffrn_orient_matrix_UB_12 -0.0113565000
_diffrn_orient_matrix_UB_13 -0.0145782000
_diffrn_orient_matrix_UB_21 -0.0151921000
_diffrn_orient_matrix_UB_22 0.1111546000
_diffrn_orient_matrix_UB_23 0.0239648000
_diffrn_orient_matrix_UB_31 0.0109499000
_diffrn_orient_matrix_UB_32 0.0771897000
_diffrn_orient_matrix_UB_33 -0.0366509000
_diffrn_radiation_monochromator graphite
_diffrn_radiation_probe x-ray
_diffrn_radiation_type MoK\a
_diffrn_radiation_wavelength 0.71073
_diffrn_reflns_av_R_equivalents 0.0392
_diffrn_reflns_av_unetI/netI 0.0386
_diffrn_reflns_Laue_measured_fraction_full 0.999
_diffrn_reflns_Laue_measured_fraction_max 0.999
_diffrn_reflns_limit_h_max 11
_diffrn_reflns_limit_h_min -11
_diffrn_reflns_limit_k_max 6
_diffrn_reflns_limit_k_min -6
_diffrn_reflns_limit_l_max 19
_diffrn_reflns_limit_l_min -18
_diffrn_reflns_number 4789
_diffrn_reflns_point_group_measured_fraction_full 0.999
_diffrn_reflns_point_group_measured_fraction_max 0.999
_diffrn_reflns_theta_full 25.242
_diffrn_reflns_theta_max 26.369
_diffrn_reflns_theta_min 3.287
_diffrn_source 'Enhance (Mo) X-ray Source'
_exptl_absorpt_coefficient_mu 3.466
_exptl_absorpt_correction_T_max 1.00000
_exptl_absorpt_correction_T_min 0.54133
_exptl_absorpt_correction_type multi-scan
_exptl_absorpt_process_details
;
CrysAlisPro, Agilent Technologies,
Version 1.171.37.35 (release 13-08-2014 CrysAlis171 .NET)
(compiled Aug 13 2014,18:06:01)
Empirical absorption correction using spherical harmonics,
 implemented in SCALE3 ABSPACK scaling algorithm.
;
_exptl_crystal_colour 'clear colourless'
_exptl_crystal_colour_lustre clear
_exptl_crystal_colour_primary colourless
_exptl_crystal_density_diffrn 2.078
_exptl_crystal_density_method 'not measured'
_exptl_crystal_description plate
_exptl_crystal_F_000 472
_exptl_crystal_size_max 0.28
_exptl_crystal_size_mid 0.26
_exptl_crystal_size_min 0.14
_refine_diff_density_max 0.822
_refine_diff_density_min -0.833
_refine_diff_density_rms 0.127
_refine_ls_extinction_method none
_refine_ls_goodness_of_fit_ref 1.094
_refine_ls_hydrogen_treatment constr
_refine_ls_matrix_type full
_refine_ls_number_parameters 102
_refine_ls_number_reflns 1545
_refine_ls_number_restraints 0
_refine_ls_restrained_S_all 1.094
_refine_ls_R_factor_all 0.0508
_refine_ls_R_factor_gt 0.0419
_refine_ls_shift/su_max 0.000
_refine_ls_shift/su_mean 0.000
_refine_ls_structure_factor_coef Fsqd
_refine_ls_weighting_details 'w=1/[\s^2^(Fo^2^)+(0.0631P)^2^+0.3622P] where P=(Fo^2^+2Fc^2^)/3'
_refine_ls_weighting_scheme calc
_refine_ls_wR_factor_gt 0.1087
_refine_ls_wR_factor_ref 0.1155
_reflns_Friedel_coverage 0.000
_reflns_number_gt 1304
_reflns_number_total 1545
_reflns_threshold_expression 'I > 2\s(I)'
_cod_data_source_file d1dt00939g2.cif
_cod_data_source_block 1_CCDC2
_cod_depositor_comments 'Adding full bibliography for 7707042--7707044.cif.'
_cod_original_cell_volume 749.21(6)
_cod_database_code 7707044
_shelx_shelxl_version_number 2014/7
_shelx_space_group_comment
;
The symmetry employed for this shelxl refinement is uniquely defined
by the following loop, which should always be used as a source of
symmetry information in preference to the above space-group names.
They are only intended as comments.
;
_reflns_odcompleteness_completeness 99.71
_reflns_odcompleteness_iscentric 1
_reflns_odcompleteness_theta 26.32
_olex2_refinement_description
;
1. Fixed Uiso
 At 1.2 times of:
  All C(H) groups, All N(H,H,H) groups, All P(H) groups
 At 1.5 times of:
  All C(H,H,H) groups
2.a Riding coordinates:
 P1(H1)
2.b Ternary CH refined with riding coordinates:
 C2(H2)
2.c Idealised Me refined as rotating group:
 N1(H1A,H1B,H1C), C3(H3A,H3B,H3C)
;
_olex2_submission_special_instructions 'No special instructions were received'

loop_
_space_group_symop_operation_xyz
'x, y, z'
'-x, y+1/2, -z+1/2'
'-x, -y, -z'
'x, -y-1/2, z-1/2'

loop_
_atom_site_label
_atom_site_type_symbol
_atom_site_fract_x
_atom_site_fract_y
_atom_site_fract_z
_atom_site_U_iso_or_equiv
_atom_site_adp_type
_atom_site_occupancy
_atom_site_site_symmetry_order
_atom_site_calc_flag
_atom_site_refinement_flags_posn
_atom_site_refinement_flags_adp
_atom_site_refinement_flags_occupancy
_atom_site_disorder_assembly
_atom_site_disorder_group
Zn1 Zn 0.15790(5) 0.68412(9) 0.32779(3) 0.0247(2) Uani 1 1 d . . . . .
P1 P -0.01685(11) 0.18049(19) 0.36572(7) 0.0226(3) Uani 1 1 d . . . . .
H1 H -0.0631 0.2631 0.4422 0.027 Uiso 1 1 d R . . . .
O1 O -0.1473(3) 0.2324(6) 0.3002(2) 0.0284(7) Uani 1 1 d . . . . .
O2 O 0.0095(3) -0.1071(5) 0.37617(19) 0.0272(6) Uani 1 1 d . . . . .
O3 O 0.1173(3) 0.3244(5) 0.3447(2) 0.0330(7) Uani 1 1 d . . . . .
O4 O 0.3502(3) 0.7984(6) 0.3703(2) 0.0341(7) Uani 1 1 d . . . . .
O5 O 0.4585(3) 0.4575(6) 0.3162(2) 0.0382(8) Uani 1 1 d . . . . .
N1 N 0.7077(4) 0.7070(7) 0.3148(2) 0.0275(8) Uani 1 1 d . . . . .
H1A H 0.6807 0.7654 0.2617 0.033 Uiso 1 1 calc GR . . . .
H1B H 0.7084 0.5367 0.3141 0.033 Uiso 1 1 calc GR . . . .
H1C H 0.7956 0.7645 0.3318 0.033 Uiso 1 1 calc GR . . . .
C1 C 0.4590(4) 0.6712(8) 0.3509(3) 0.0252(9) Uani 1 1 d . . . . .
C2 C 0.6044(4) 0.7986(8) 0.3768(3) 0.0283(9) Uani 1 1 d . . . . .
H2 H 0.5940 0.9848 0.3718 0.034 Uiso 1 1 calc R . . . .
C3 C 0.6601(6) 0.7302(12) 0.4692(3) 0.0518(15) Uani 1 1 d . . . . .
H3A H 0.6726 0.5482 0.4739 0.078 Uiso 1 1 calc GR . . . .
H3B H 0.5922 0.7855 0.5086 0.078 Uiso 1 1 calc GR . . . .
H3C H 0.7507 0.8136 0.4837 0.078 Uiso 1 1 calc GR . . . .

loop_
_atom_site_aniso_label
_atom_site_aniso_U_11
_atom_site_aniso_U_22
_atom_site_aniso_U_33
_atom_site_aniso_U_23
_atom_site_aniso_U_13
_atom_site_aniso_U_12
Zn1 0.0143(3) 0.0235(3) 0.0360(3) 0.00006(19) 0.0001(2) -0.00070(17)
P1 0.0166(5) 0.0206(5) 0.0304(6) 0.0002(4) 0.0013(4) 0.0002(4)
O1 0.0178(14) 0.0298(16) 0.0370(17) -0.0006(13) -0.0006(12) 0.0042(12)
O2 0.0193(14) 0.0207(14) 0.0417(17) 0.0031(13) 0.0040(12) -0.0006(12)
O3 0.0209(14) 0.0232(16) 0.054(2) 0.0026(13) 0.0002(14) -0.0028(12)
O4 0.0146(14) 0.0377(18) 0.050(2) -0.0088(15) 0.0004(13) 0.0002(13)
O5 0.0223(15) 0.0385(19) 0.054(2) -0.0127(16) 0.0038(14) -0.0062(14)
N1 0.0151(16) 0.0275(19) 0.040(2) -0.0012(15) 0.0015(15) -0.0013(14)
C1 0.0157(18) 0.031(2) 0.028(2) -0.0002(17) 0.0000(16) -0.0023(16)
C2 0.0152(19) 0.032(2) 0.038(2) -0.0060(18) 0.0037(17) -0.0008(17)
C3 0.029(3) 0.084(4) 0.041(3) -0.004(3) -0.007(2) -0.009(3)

loop_
_atom_type_symbol
_atom_type_description
_atom_type_scat_dispersion_real
_atom_type_scat_dispersion_imag
_atom_type_scat_source
C C 0.0033 0.0016 'International Tables Vol C Tables 4.2.6.8 and 6.1.1.4'
H H 0.0000 0.0000 'International Tables Vol C Tables 4.2.6.8 and 6.1.1.4'
N N 0.0061 0.0033 'International Tables Vol C Tables 4.2.6.8 and 6.1.1.4'
O O 0.0106 0.0060 'International Tables Vol C Tables 4.2.6.8 and 6.1.1.4'
P P 0.1023 0.0942 'International Tables Vol C Tables 4.2.6.8 and 6.1.1.4'
Zn Zn 0.2839 1.4301 'International Tables Vol C Tables 4.2.6.8 and 6.1.1.4'

loop_
_geom_angle_atom_site_label_1
_geom_angle_atom_site_label_2
_geom_angle_atom_site_label_3
_geom_angle
_geom_angle_site_symmetry_1
_geom_angle_site_symmetry_3
_geom_angle_publ_flag
O2 Zn1 O1 109.47(12) 1_565 2 ?
O3 Zn1 O1 105.32(13) . 2 ?
O3 Zn1 O2 109.55(12) . 1_565 ?
O3 Zn1 O4 115.89(13) . . ?
O4 Zn1 O1 105.03(13) . 2 ?
O4 Zn1 O2 111.19(12) . 1_565 ?
O1 P1 H1 102.7 . . ?
O2 P1 H1 106.3 . . ?
O2 P1 O1 110.71(17) . . ?
O3 P1 H1 111.0 . . ?
O3 P1 O1 113.08(18) . . ?
O3 P1 O2 112.40(16) . . ?
P1 O1 Zn1 126.80(18) . 2_545 ?
P1 O2 Zn1 128.22(18) . 1_545 ?
P1 O3 Zn1 133.05(19) . . ?
C1 O4 Zn1 119.4(3) . . ?
H1A N1 H1B 109.5 . . ?
H1A N1 H1C 109.5 . . ?
H1B N1 H1C 109.5 . . ?
C2 N1 H1A 109.5 . . ?
C2 N1 H1B 109.5 . . ?
C2 N1 H1C 109.5 . . ?
O4 C1 C2 114.8(4) . . ?
O5 C1 O4 126.9(4) . . ?
O5 C1 C2 118.3(4) . . ?
N1 C2 C1 107.5(3) . . ?
N1 C2 H2 109.4 . . ?
N1 C2 C3 109.8(4) . . ?
C1 C2 H2 109.4 . . ?
C3 C2 C1 111.4(4) . . ?
C3 C2 H2 109.4 . . ?
C2 C3 H3A 109.5 . . ?
C2 C3 H3B 109.5 . . ?
C2 C3 H3C 109.5 . . ?
H3A C3 H3B 109.5 . . ?
H3A C3 H3C 109.5 . . ?
H3B C3 H3C 109.5 . . ?

loop_
_geom_bond_atom_site_label_1
_geom_bond_atom_site_label_2
_geom_bond_distance
_geom_bond_site_symmetry_2
_geom_bond_publ_flag
Zn1 O1 1.984(3) 2 ?
Zn1 O2 1.962(3) 1_565 ?
Zn1 O3 1.939(3) . ?
Zn1 O4 1.949(3) . ?
P1 H1 1.3615 . ?
P1 O1 1.536(3) . ?
P1 O2 1.529(3) . ?
P1 O3 1.520(3) . ?
O1 Zn1 1.984(3) 2_545 ?
O2 Zn1 1.962(3) 1_545 ?
O4 C1 1.272(5) . ?
O5 C1 1.238(5) . ?
N1 H1A 0.8900 . ?
N1 H1B 0.8900 . ?
N1 H1C 0.8900 . ?
N1 C2 1.496(5) . ?
C1 C2 1.532(5) . ?
C2 H2 0.9800 . ?
C2 C3 1.516(7) . ?
C3 H3A 0.9600 . ?
C3 H3B 0.9600 . ?
C3 H3C 0.9600 . ?

loop_
_geom_hbond_atom_site_label_D
_geom_hbond_atom_site_label_H
_geom_hbond_atom_site_label_A
_geom_hbond_distance_DH
_geom_hbond_distance_HA
_geom_hbond_distance_DA
_geom_hbond_angle_DHA
_geom_hbond_site_symmetry_A
N1 H1A O5 0.89 1.96 2.766(5) 148.9 2_655
N1 H1B O1 0.89 2.11 2.843(5) 139.6 1_655
N1 H1C O2 0.89 2.16 3.049(4) 178.0 1_665
